data_7203052
loop_
_publ_author_name
'Falvello, Larry R.'
'Ferrer, Daniel'
'Piedrafita, Mar\'ia'
'Soler, Tatiana'
'Tom\'as, Milagros'

_publ_section_title
;
 Using the crystal to engineer the molecule: cis-trans-isomer selection
 in anionic bis(orotate) complexes
;
_journal_issue 10
_journal_name_full CrystEngComm
_journal_page_first 852
_journal_paper_doi 10.1039/b709168k
_journal_volume 9
_journal_year 2007
_chemical_formula_moiety 'C10 H12 N4 Ni O12 2-, 2(Cs +), 2(H2 O)'
_chemical_formula_sum 'C10 H16 Cs2 N4 Ni O14'
_chemical_formula_weight 740.80
_chemical_name_systematic
;
?
;
_space_group_IT_number 2
_symmetry_cell_setting triclinic
_symmetry_space_group_name_Hall '-P 1'
_symmetry_space_group_name_H-M 'P -1'
_atom_sites_solution_hydrogens geom
_atom_sites_solution_primary direct
_atom_sites_solution_secondary difmap
_audit_creation_method SHELXL-97
_cell_angle_alpha 105.813(1)
_cell_angle_beta 99.892(1)
_cell_angle_gamma 112.181(1)
_cell_formula_units_Z 1
_cell_length_a 7.1982(5)
_cell_length_b 8.6340(6)
_cell_length_c 9.2042(7)
_cell_measurement_reflns_used 4890
_cell_measurement_temperature 100(1)
_cell_measurement_theta_max 28.7
_cell_measurement_theta_min 2.4
_cell_volume 484.83(6)
_computing_cell_refinement 'Bruker SMART V5.624'
_computing_data_collection 'Bruker SMART V5.624'
_computing_data_reduction 'Bruker SAINT V6.02A'
_computing_molecular_graphics 'SHELXTL Rel. 5.05/V (Siemens, 1996)'
_computing_publication_material 'SHELX-97 (Sheldrick, 1997)'
_computing_structure_refinement 'SHELXL-97 (Sheldrick, 1997)'
_computing_structure_solution 'SHELXS-97 (Sheldrick, 1997)'
_diffrn_ambient_temperature 100(1)
_diffrn_detector_area_resol_mean 85.3
_diffrn_measured_fraction_theta_full 0.998
_diffrn_measured_fraction_theta_max 0.904
_diffrn_measurement_device_type 'CCD area detector'
_diffrn_measurement_method '\f and \w scans'
_diffrn_radiation_monochromator graphite
_diffrn_radiation_source 'fine-focus sealed tube'
_diffrn_radiation_type MoK\a
_diffrn_radiation_wavelength 0.71073
_diffrn_reflns_av_R_equivalents 0.0156
_diffrn_reflns_av_sigmaI/netI 0.0188
_diffrn_reflns_limit_h_max 9
_diffrn_reflns_limit_h_min -9
_diffrn_reflns_limit_k_max 11
_diffrn_reflns_limit_k_min -11
_diffrn_reflns_limit_l_max 12
_diffrn_reflns_limit_l_min -12
_diffrn_reflns_number 6020
_diffrn_reflns_theta_full 25.00
_diffrn_reflns_theta_max 28.82
_diffrn_reflns_theta_min 2.42
_diffrn_standards_number 0
_exptl_absorpt_coefficient_mu 4.783
_exptl_absorpt_correction_T_max 0.7156
_exptl_absorpt_correction_T_min 0.5836
_exptl_absorpt_correction_type multi-scan
_exptl_absorpt_process_details 'Bruker SADABS V2.03'
_exptl_crystal_colour blue
_exptl_crystal_density_diffrn 2.537
_exptl_crystal_density_method 'not measured'
_exptl_crystal_description plate
_exptl_crystal_F_000 354
_exptl_crystal_size_max 0.18
_exptl_crystal_size_mid 0.17
_exptl_crystal_size_min 0.07
_refine_diff_density_max 0.433
_refine_diff_density_min -0.459
_refine_diff_density_rms 0.095
_refine_ls_extinction_method none
_refine_ls_goodness_of_fit_ref 1.008
_refine_ls_hydrogen_treatment mixed
_refine_ls_matrix_type full
_refine_ls_number_parameters 174
_refine_ls_number_reflns 2299
_refine_ls_number_restraints 0
_refine_ls_restrained_S_all 1.008
_refine_ls_R_factor_all 0.0147
_refine_ls_R_factor_gt 0.0140
_refine_ls_shift/su_max 0.001
_refine_ls_shift/su_mean 0.000
_refine_ls_structure_factor_coef Fsqd
_refine_ls_weighting_details 'calc w=1/[\s^2^(Fo^2^)+(0.0214P)^2^+0.2052P] where P=(Fo^2^+2Fc^2^)/3'
_refine_ls_weighting_scheme calc
_refine_ls_wR_factor_gt 0.0359
_refine_ls_wR_factor_ref 0.0363
_reflns_number_gt 2243
_reflns_number_total 2299
_reflns_threshold_expression I>2\s(I)
_cod_data_source_file b709168k.txt
_cod_data_source_block 1
_cod_database_code 7203052

loop_
_symmetry_equiv_pos_as_xyz
'x, y, z'
'-x, -y, -z'

loop_
_atom_site_label
_atom_site_type_symbol
_atom_site_fract_x
_atom_site_fract_y
_atom_site_fract_z
_atom_site_U_iso_or_equiv
_atom_site_adp_type
_atom_site_occupancy
_atom_site_symmetry_multiplicity
_atom_site_calc_flag
_atom_site_refinement_flags
_atom_site_disorder_assembly
_atom_site_disorder_group
Ni1 Ni 0.5000 0.5000 0.5000 0.00810(7) Uani 1 2 d S . .
N1 N 0.6174(2) 0.7696(2) 0.52170(17) 0.0092(3) Uani 1 1 d . . .
C2 C 0.7729(3) 0.9200(2) 0.6408(2) 0.0088(3) Uani 1 1 d . . .
O2 O 0.8411(2) 0.92601(17) 0.77656(14) 0.0123(3) Uani 1 1 d . . .
N3 N 0.8600(2) 1.0753(2) 0.60840(17) 0.0097(3) Uani 1 1 d . . .
H3 H 0.960(4) 1.170(4) 0.686(3) 0.029(7) Uiso 1 1 d . . .
C4 C 0.7889(3) 1.0953(2) 0.4700(2) 0.0090(3) Uani 1 1 d . . .
O4 O 0.8773(2) 1.24328(17) 0.45385(15) 0.0123(3) Uani 1 1 d . . .
C5 C 0.6147(3) 0.9399(2) 0.3526(2) 0.0103(3) Uani 1 1 d . . .
H5 H 0.560(4) 0.941(3) 0.254(3) 0.011(5) Uiso 1 1 d . . .
C6 C 0.5412(3) 0.7862(2) 0.3841(2) 0.0091(3) Uani 1 1 d . . .
C7 C 0.3615(3) 0.6137(2) 0.2593(2) 0.0095(3) Uani 1 1 d . . .
O5 O 0.3253(2) 0.47131(17) 0.28809(14) 0.0118(2) Uani 1 1 d . . .
O6 O 0.2627(2) 0.62131(17) 0.13868(15) 0.0128(3) Uani 1 1 d . . .
Cs1 Cs 1.131376(16) 0.787306(14) 0.913579(12) 0.01166(4) Uani 1 1 d . . .
O1W O 0.7342(2) 0.48006(19) 0.39733(15) 0.0111(2) Uani 1 1 d . . .
H1A H 0.853(4) 0.573(4) 0.443(3) 0.027(7) Uiso 1 1 d . . .
H1B H 0.753(4) 0.395(4) 0.405(3) 0.030(7) Uiso 1 1 d . . .
O2W O 0.7711(2) 0.62074(18) 0.14142(17) 0.0149(3) Uani 1 1 d . . .
H2A H 0.723(4) 0.554(4) 0.183(3) 0.025(7) Uiso 1 1 d . . .
H2B H 0.770(5) 0.551(5) 0.050(4) 0.056(10) Uiso 1 1 d . . .
O3W O 1.4201(2) 1.2065(2) 1.03873(18) 0.0167(3) Uani 1 1 d . . .
H3A H 1.374(5) 1.223(4) 1.111(4) 0.043(9) Uiso 1 1 d . . .
H3B H 1.377(4) 1.254(4) 0.980(3) 0.028(7) Uiso 1 1 d . . .

loop_
_atom_site_aniso_label
_atom_site_aniso_U_11
_atom_site_aniso_U_22
_atom_site_aniso_U_33
_atom_site_aniso_U_23
_atom_site_aniso_U_13
_atom_site_aniso_U_12
Ni1 0.00829(15) 0.00710(15) 0.00789(14) 0.00314(12) 0.00122(11) 0.00272(12)
N1 0.0096(7) 0.0094(7) 0.0091(6) 0.0034(5) 0.0026(6) 0.0047(6)
C2 0.0089(8) 0.0095(8) 0.0103(7) 0.0042(6) 0.0044(6) 0.0053(6)
O2 0.0133(6) 0.0117(6) 0.0103(6) 0.0042(5) 0.0015(5) 0.0047(5)
N3 0.0104(7) 0.0078(7) 0.0089(7) 0.0025(6) 0.0017(6) 0.0029(6)
C4 0.0099(8) 0.0105(8) 0.0102(7) 0.0046(6) 0.0051(6) 0.0067(7)
O4 0.0113(6) 0.0102(6) 0.0143(6) 0.0061(5) 0.0026(5) 0.0032(5)
C5 0.0108(8) 0.0106(8) 0.0109(8) 0.0048(6) 0.0040(7) 0.0053(7)
C6 0.0079(8) 0.0109(8) 0.0100(7) 0.0032(6) 0.0038(6) 0.0056(7)
C7 0.0102(8) 0.0094(8) 0.0100(7) 0.0031(6) 0.0051(6) 0.0052(7)
O5 0.0121(6) 0.0082(6) 0.0121(6) 0.0039(5) 0.0005(5) 0.0030(5)
O6 0.0140(6) 0.0127(6) 0.0096(6) 0.0048(5) 0.0004(5) 0.0049(5)
Cs1 0.01041(6) 0.01180(7) 0.01189(6) 0.00509(5) 0.00130(4) 0.00453(5)
O1W 0.0103(6) 0.0085(6) 0.0129(6) 0.0041(5) 0.0020(5) 0.0031(5)
O2W 0.0167(7) 0.0111(6) 0.0138(6) 0.0036(5) 0.0039(5) 0.0042(5)
O3W 0.0183(7) 0.0188(7) 0.0170(7) 0.0083(6) 0.0092(6) 0.0095(6)

loop_
_atom_type_symbol
_atom_type_description
_atom_type_scat_dispersion_real
_atom_type_scat_dispersion_imag
_atom_type_scat_source
C C 0.0033 0.0016 'International Tables Vol C Tables 4.2.6.8 and 6.1.1.4'
H H 0.0000 0.0000 'International Tables Vol C Tables 4.2.6.8 and 6.1.1.4'
N N 0.0061 0.0033 'International Tables Vol C Tables 4.2.6.8 and 6.1.1.4'
O O 0.0106 0.0060 'International Tables Vol C Tables 4.2.6.8 and 6.1.1.4'
Ni Ni 0.3393 1.1124 'International Tables Vol C Tables 4.2.6.8 and 6.1.1.4'
Cs Cs -0.3680 2.1192 'International Tables Vol C Tables 4.2.6.8 and 6.1.1.4'

loop_
_geom_angle_atom_site_label_1
_geom_angle_atom_site_label_2
_geom_angle_atom_site_label_3
_geom_angle
_geom_angle_site_symmetry_1
_geom_angle_site_symmetry_3
_geom_angle_publ_flag
O5 Ni1 N1 99.95(5) . 2_666 ?
O5 Ni1 N1 80.05(5) . . ?
O5 Ni1 O1W 90.63(5) . 2_666 ?
N1 Ni1 O1W 91.25(5) . 2_666 ?
O5 Ni1 O1W 89.37(5) . . ?
N1 Ni1 O1W 88.75(5) . . ?
C2 N1 C6 117.62(15) . . ?
C2 N1 Ni1 129.97(12) . . ?
C6 N1 Ni1 111.72(11) . . ?
O2 C2 N1 123.62(16) . . ?
O2 C2 N3 118.34(16) . . ?
N1 C2 N3 118.04(15) . . ?
C2 O2 Cs1 132.77(11) . . ?
C2 O2 Cs1 123.62(11) . 2_777 ?
Cs1 O2 Cs1 100.90(4) . 2_777 ?
C4 N3 C2 125.30(15) . . ?
C4 N3 H3 118.0(18) . . ?
C2 N3 H3 116.4(18) . . ?
O4 C4 N3 120.21(16) . . ?
O4 C4 C5 124.68(16) . . ?
N3 C4 C5 115.11(15) . . ?
C4 O4 Cs1 114.96(10) . 2_776 ?
C6 C5 C4 118.19(16) . . ?
C6 C5 H5 121.0(14) . . ?
C4 C5 H5 120.6(14) . . ?
N1 C6 C5 125.31(16) . . ?
N1 C6 C7 114.39(15) . . ?
C5 C6 C7 120.30(15) . . ?
O6 C7 O5 125.09(17) . . ?
O6 C7 C6 118.83(16) . . ?
O5 C7 C6 116.07(15) . . ?
C7 O5 Ni1 116.77(11) . . ?
C7 O5 Cs1 104.51(10) . 2_666 ?
Ni1 O5 Cs1 131.77(5) . 2_666 ?
C7 O6 Cs1 158.54(12) . 1_454 ?
C7 O6 Cs1 87.11(10) . 2_666 ?
Cs1 O6 Cs1 112.55(4) 1_454 2_666 ?
O2 Cs1 O6 151.43(4) . 1_656 ?
O2 Cs1 O5 59.38(3) . 2_666 ?
O6 Cs1 O5 107.11(3) 1_656 2_666 ?
O2 Cs1 O2 79.10(4) . 2_777 ?
O6 Cs1 O2 84.25(3) 1_656 2_777 ?
O5 Cs1 O2 111.82(3) 2_666 2_777 ?
O2 Cs1 O3W 76.80(4) . . ?
O6 Cs1 O3W 111.57(4) 1_656 . ?
O5 Cs1 O3W 136.18(4) 2_666 . ?
O2 Cs1 O3W 54.29(4) 2_777 . ?
O2 Cs1 O3W 145.73(4) . 2_877 ?
O6 Cs1 O3W 61.78(4) 1_656 2_877 ?
O5 Cs1 O3W 138.08(4) 2_666 2_877 ?
O2 Cs1 O3W 107.16(4) 2_777 2_877 ?
O3W Cs1 O3W 80.14(4) . 2_877 ?
O2 Cs1 O4 68.45(3) . 2_776 ?
O6 Cs1 O4 136.06(3) 1_656 2_776 ?
O5 Cs1 O4 75.26(3) 2_666 2_776 ?
O2 Cs1 O4 136.96(3) 2_777 2_776 ?
O3W Cs1 O4 90.28(4) . 2_776 ?
O3W Cs1 O4 86.80(4) 2_877 2_776 ?
O2 Cs1 O6 95.70(3) . 2_666 ?
O6 Cs1 O6 67.45(4) 1_656 2_666 ?
O5 Cs1 O6 39.66(3) 2_666 2_666 ?
O2 Cs1 O6 107.69(3) 2_777 2_666 ?
O3W Cs1 O6 161.23(3) . 2_666 ?
O3W Cs1 O6 113.30(4) 2_877 2_666 ?
O4 Cs1 O6 103.08(3) 2_776 2_666 ?
Ni1 O1W Cs1 147.40(6) . 2_766 ?
Ni1 O1W H1A 113.0(17) . . ?
Cs1 O1W H1A 99.6(17) 2_766 . ?
Ni1 O1W H1B 109.9(19) . . ?
Cs1 O1W H1B 58.8(19) 2_766 . ?
H1A O1W H1B 107(3) . . ?
Cs1 O2W Cs1 91.86(3) 1_554 2_766 ?
Cs1 O2W H2A 151(2) 1_554 . ?
Cs1 O2W H2A 59.5(19) 2_766 . ?
Cs1 O2W H2B 57(2) 1_554 . ?
Cs1 O2W H2B 55(2) 2_766 . ?
H2A O2W H2B 104(3) . . ?
Cs1 O3W Cs1 99.86(4) . 2_877 ?
Cs1 O3W H3A 91(2) . . ?
Cs1 O3W H3A 121(2) 2_877 . ?
Cs1 O3W H3B 111.6(19) . . ?
Cs1 O3W H3B 122.2(19) 2_877 . ?
H3A O3W H3B 106(3) . . ?

loop_
_geom_bond_atom_site_label_1
_geom_bond_atom_site_label_2
_geom_bond_distance
_geom_bond_site_symmetry_2
_geom_bond_publ_flag
Ni1 O5 2.0264(12) . ?
Ni1 N1 2.0922(15) . ?
Ni1 O1W 2.1077(13) . ?
N1 C2 1.358(2) . ?
N1 C6 1.359(2) . ?
C2 O2 1.241(2) . ?
C2 N3 1.388(2) . ?
O2 Cs1 3.0329(13) . ?
N3 C4 1.370(2) . ?
N3 H3 0.87(3) . ?
C4 O4 1.258(2) . ?
C4 C5 1.419(2) . ?
C5 C6 1.362(2) . ?
C5 H5 0.93(2) . ?
C6 C7 1.521(2) . ?
C7 O6 1.243(2) . ?
C7 O5 1.269(2) . ?
Cs1 O6 3.0347(13) 1_656 ?
Cs1 O5 3.0560(13) 2_666 ?
Cs1 O2 3.1445(13) 2_777 ?
Cs1 O3W 3.1580(15) . ?
Cs1 O3W 3.1605(15) 2_877 ?
Cs1 O4 3.3073(13) 2_776 ?
Cs1 O6 3.4315(13) 2_666 ?
Cs1 C7 3.5904(18) 2_666 ?
O1W H1A 0.85(3) . ?
O1W H1B 0.81(3) . ?
O2W H2A 0.79(3) . ?
O2W H2B 0.89(4) . ?
O3W H3A 0.79(3) . ?
O3W H3B 0.84(3) . ?

loop_
_geom_hbond_atom_site_label_D
_geom_hbond_atom_site_label_H
_geom_hbond_atom_site_label_A
_geom_hbond_distance_DH
_geom_hbond_distance_HA
_geom_hbond_distance_DA
_geom_hbond_angle_DHA
_geom_hbond_site_symmetry_A
N3 H3 O2W 0.87(3) 2.06(3) 2.930(2) 171(3) 2_776
O1W H1A O4 0.85(3) 1.85(3) 2.6942(19) 174(3) 2_776
O1W H1B O4 0.81(3) 1.95(3) 2.7383(18) 164(3) 1_545
O2W H2A O1W 0.79(3) 2.23(3) 2.937(2) 150(3) .
O2W H2B O6 0.89(4) 1.86(4) 2.7452(18) 172(3) 2_665
O3W H3A O2 0.79(3) 2.21(3) 2.876(2) 141(3) 2_777
O3W H3A O5 0.79(3) 2.50(3) 3.1332(19) 138(3) 1_666
O3W H3B O2W 0.84(3) 2.17(3) 2.997(2) 169(3) 2_776
